data_7152605
loop_
_publ_author_name
'Kitanosono, Taku'
'Sakai, Masaru'
'Ueno, Masaharu'
'Kobayashi, Sh\=u'

_publ_section_title
;
 Chiral-Sc catalyzed asymmetric Michael addition/protonation of thiols
 with enones in water.
;
_journal_issue 35
_journal_name_full 'Organic &amp; biomolecular chemistry'
_journal_page_first 7134
_journal_page_last 7147
_journal_paper_doi 10.1039/c2ob26264a
_journal_volume 10
_journal_year 2012
_chemical_formula_moiety 'C25 H24 O2 S'
_chemical_formula_sum 'C25 H24 O2 S'
_chemical_formula_weight 388.52
_space_group_IT_number 19
_symmetry_cell_setting orthorhombic
_symmetry_Int_Tables_number 19
_symmetry_space_group_name_Hall 'P 2ac 2ab'
_symmetry_space_group_name_H-M 'P 21 21 21'
_atom_sites_solution_hydrogens geom
_atom_sites_solution_primary direct
_atom_sites_solution_secondary difmap
_cell_angle_alpha 90.0000
_cell_angle_beta 90.0000
_cell_angle_gamma 90.0000
_cell_formula_units_Z 4
_cell_length_a 5.9235(3)
_cell_length_b 8.7289(5)
_cell_length_c 41.0305(19)
_cell_measurement_reflns_used 14120
_cell_measurement_temperature 296
_cell_measurement_theta_max 27.41
_cell_measurement_theta_min 3.06
_cell_volume 2121.51(19)
_computing_cell_refinement 'RAPID AUTO'
_computing_data_collection 'RAPID AUTO (Rigaku, ????)'
_computing_data_reduction 'RAPID AUTO'
_computing_molecular_graphics 'CrystalStructure 4.0'
_computing_publication_material 'CrystalStructure 4.0 (Rigaku, 2010)'
_computing_structure_refinement 'SHELXL97 (Sheldrick, 2008)'
_computing_structure_solution 'SIR2002 (Burla, et al., 2003)'
_diffrn_ambient_temperature 296
_diffrn_detector_area_resol_mean 10.000
_diffrn_measured_fraction_theta_full 0.997
_diffrn_measured_fraction_theta_max 0.997
_diffrn_measurement_device_type 'Rigaku R-AXIS RAPID'
_diffrn_measurement_method \w
_diffrn_radiation_type 'Mo K\a'
_diffrn_radiation_wavelength 0.71075
_diffrn_reflns_av_R_equivalents 0.0483
_diffrn_reflns_limit_h_max 7
_diffrn_reflns_limit_h_min -7
_diffrn_reflns_limit_k_max 11
_diffrn_reflns_limit_k_min -11
_diffrn_reflns_limit_l_max 52
_diffrn_reflns_limit_l_min -53
_diffrn_reflns_number 21030
_diffrn_reflns_theta_full 27.44
_diffrn_reflns_theta_max 27.44
_diffrn_standards_number 0
_exptl_absorpt_coefficient_mu 0.169
_exptl_absorpt_correction_T_max 0.983
_exptl_absorpt_correction_T_min 0.740
_exptl_absorpt_correction_type multi-scan
_exptl_absorpt_process_details 'ABSCOR (Rigaku, 1995)'
_exptl_crystal_colour unknown
_exptl_crystal_density_diffrn 1.216
_exptl_crystal_density_method 'not measured'
_exptl_crystal_description unknown
_exptl_crystal_F_000 824.00
_exptl_crystal_size_max 0.100
_exptl_crystal_size_mid 0.100
_exptl_crystal_size_min 0.100
_refine_diff_density_max 0.950
_refine_diff_density_min -1.170
_refine_ls_abs_structure_details 'Flack, H. D. (1983), Acta Cryst. A39, 876-881. 2008 Friedel Pairs'
_refine_ls_abs_structure_Flack -0.1(3)
_refine_ls_extinction_method none
_refine_ls_goodness_of_fit_ref 2.022
_refine_ls_hydrogen_treatment constr
_refine_ls_number_parameters 113
_refine_ls_number_reflns 4837
_refine_ls_number_restraints 0
_refine_ls_R_factor_gt 0.1070
_refine_ls_shift/su_max 0.655
_refine_ls_structure_factor_coef Fsqd
_refine_ls_weighting_details 'w = 1/[\s^2^(Fo^2^)+(0.1000P)^2^+0.0000P] where P=(Fo^2^+2Fc^2^)/3'
_refine_ls_weighting_scheme calc
_refine_ls_wR_factor_ref 0.3185
_reflns_number_gt 3135
_reflns_number_total 4837
_reflns_threshold_expression F^2^>2.0\s(F^2^)
_cod_data_source_file c2ob26264a.txt
_cod_data_source_block 20120313Sakai
_cod_original_cell_volume 2121.52(19)
_cod_database_code 7152605

loop_
_symmetry_equiv_pos_site_id
_symmetry_equiv_pos_as_xyz
1 +X,+Y,+Z
2 1/2+X,1/2-Y,-Z
3 -X,1/2+Y,1/2-Z
4 1/2-X,-Y,1/2+Z

loop_
_atom_site_label
_atom_site_type_symbol
_atom_site_fract_x
_atom_site_fract_y
_atom_site_fract_z
_atom_site_U_iso_or_equiv
_atom_site_adp_type
_atom_site_occupancy
_atom_site_symmetry_multiplicity
_atom_site_calc_flag
_atom_site_refinement_flags
S1 S 0.0745(3) 0.18230(18) 0.59757(3) 0.0640(5) Uiso 1.0 4 d .
O2 O -0.4628(7) 0.2709(5) 0.80575(9) 0.0646(10) Uiso 1.0 4 d .
O3 O 0.2185(8) 0.4173(5) 0.69184(9) 0.0699(11) Uiso 1.0 4 d .
C4 C -0.2888(9) 0.2284(6) 0.71944(11) 0.0494(11) Uiso 1.0 4 d .
C5 C -0.0951(8) 0.3203(6) 0.71991(11) 0.0487(11) Uiso 1.0 4 d .
C6 C -0.3571(9) 0.1453(7) 0.68865(12) 0.0559(13) Uiso 1.0 4 d .
C7 C 0.0469(8) 0.3405(6) 0.69113(11) 0.0498(11) Uiso 1.0 4 d .
C8 C 0.0905(9) 0.3276(6) 0.62962(11) 0.0529(12) Uiso 1.0 4 d .
C9 C -0.4208(9) 0.2100(6) 0.74784(11) 0.0518(12) Uiso 1.0 4 d .
C10 C 0.0006(9) 0.4837(6) 0.61993(12) 0.0502(12) Uiso 1.0 4 d .
C11 C -0.2767(9) 0.2328(7) 0.65840(12) 0.0531(12) Uiso 1.0 4 d .
C12 C -0.3530(9) 0.2834(7) 0.77657(11) 0.0511(12) Uiso 1.0 4 d .
C13 C -0.0181(9) 0.2559(7) 0.65976(11) 0.0497(12) Uiso 1.0 4 d .
C14 C -0.1646(10) 0.3787(7) 0.77670(13) 0.0626(15) Uiso 1.0 4 d .
C15 C 0.1289(11) 0.6121(7) 0.62833(13) 0.0643(15) Uiso 1.0 4 d .
C16 C 0.3046(9) 0.1498(7) 0.54125(12) 0.0551(13) Uiso 1.0 4 d .
C17 C -0.0321(10) 0.3947(7) 0.74926(13) 0.0579(13) Uiso 1.0 4 d .
C18 C -0.2016(10) 0.5014(7) 0.60312(13) 0.0621(14) Uiso 1.0 4 d .
C19 C -0.2776(11) 0.6449(8) 0.59480(14) 0.0707(16) Uiso 1.0 4 d .
C20 C 0.1546(12) 0.1206(9) 0.51563(15) 0.0770(18) Uiso 1.0 4 d .
C21 C 0.0519(14) 0.7576(9) 0.61953(17) 0.088(2) Uiso 1.0 4 d .
C22 C -0.1551(14) 0.7761(10) 0.60247(17) 0.091(2) Uiso 1.0 4 d .
C23 C -0.6485(11) 0.1622(8) 0.80761(14) 0.0681(15) Uiso 1.0 4 d .
C24 C 0.2446(12) 0.2719(8) 0.56598(15) 0.0741(17) Uiso 1.0 4 d .
C25 C 0.5054(13) 0.0698(9) 0.54321(16) 0.0790(18) Uiso 1.0 4 d .
C26 C 0.2053(15) 0.0081(11) 0.4919(2) 0.101(3) Uiso 1.0 4 d .
C27 C 0.4144(16) -0.0732(11) 0.4950(2) 0.100(3) Uiso 1.0 4 d .
C28 C 0.5588(15) -0.0415(10) 0.52082(19) 0.097(3) Uiso 1.0 4 d .
H8 H 0.2509 0.3412 0.6347 0.0634 Uiso 1.0 4 calc R
H13 H 0.0471 0.1531 0.6617 0.0597 Uiso 1.0 4 calc R

loop_
_atom_type_symbol
_atom_type_description
_atom_type_scat_dispersion_real
_atom_type_scat_dispersion_imag
_atom_type_scat_source
C C 0.0033 0.0016
;
International Tables for Crystallography
(1992, Vol. C, Tables 4.2.6.8 and 6.1.1.4)
;
H H 0.0000 0.0000
;
International Tables for Crystallography
(1992, Vol. C, Table 6.1.1.4)
;
O O 0.0106 0.0060
;
International Tables for Crystallography
(1992, Vol. C, Tables 4.2.6.8 and 6.1.1.4)
;
S S 0.1246 0.1234
;
International Tables for Crystallography
(1992, Vol. C, Tables 4.2.6.8 and 6.1.1.4)
;

loop_
_geom_angle_atom_site_label_1
_geom_angle_atom_site_label_2
_geom_angle_atom_site_label_3
_geom_angle
_geom_angle_publ_flag
C8 S1 C24 100.7(3) yes
C12 O2 C23 117.2(5) yes
C5 C4 C6 120.4(5) yes
C5 C4 C9 120.5(5) yes
C6 C4 C9 119.1(5) yes
C4 C5 C7 122.0(5) yes
C4 C5 C17 119.3(5) yes
C7 C5 C17 118.7(5) yes
C4 C6 C11 110.7(5) yes
O3 C7 C5 121.8(5) yes
O3 C7 C13 119.7(5) yes
C5 C7 C13 118.4(5) yes
S1 C8 C10 114.6(4) yes
S1 C8 C13 106.0(4) yes
C10 C8 C13 115.6(5) yes
C4 C9 C12 118.9(5) yes
C8 C10 C15 117.7(5) yes
C8 C10 C18 122.2(5) yes
C15 C10 C18 120.1(6) yes
C6 C11 C13 110.1(4) yes
O2 C12 C9 124.4(5) yes
O2 C12 C14 115.2(5) yes
C9 C12 C14 120.4(5) yes
C7 C13 C8 112.1(5) yes
C7 C13 C11 110.0(4) yes
C8 C13 C11 116.2(4) yes
C12 C14 C17 120.9(5) yes
C10 C15 C21 119.2(6) yes
C20 C16 C24 118.9(6) yes
C20 C16 C25 119.9(6) yes
C24 C16 C25 121.3(6) yes
C5 C17 C14 119.8(5) yes
C10 C18 C19 120.5(6) yes
C18 C19 C22 121.5(6) yes
C16 C20 C26 120.5(7) yes
C15 C21 C22 120.8(7) yes
C19 C22 C21 117.9(8) yes
S1 C24 C16 107.8(5) yes
C16 C25 C28 121.1(7) yes
C20 C26 C27 117.8(8) yes
C26 C27 C28 120.1(8) yes
C25 C28 C27 120.6(8) yes
S1 C8 H8 106.655 no
C10 C8 H8 106.661 no
C13 C8 H8 106.656 no
C7 C13 H13 105.928 no
C8 C13 H13 105.890 no
C11 C13 H13 105.913 no

loop_
_geom_bond_atom_site_label_1
_geom_bond_atom_site_label_2
_geom_bond_distance
_geom_bond_publ_flag
S1 C8 1.829(5) yes
S1 C24 1.818(7) yes
O2 C12 1.367(6) yes
O2 C23 1.455(8) yes
O3 C7 1.218(7) yes
C4 C5 1.400(7) yes
C4 C6 1.512(7) yes
C4 C9 1.412(7) yes
C5 C7 1.460(7) yes
C5 C17 1.418(8) yes
C6 C11 1.534(8) yes
C7 C13 1.533(7) yes
C8 C10 1.516(8) yes
C8 C13 1.528(7) yes
C9 C12 1.400(7) yes
C10 C15 1.397(8) yes
C10 C18 1.391(8) yes
C11 C13 1.546(8) yes
C12 C14 1.392(8) yes
C14 C17 1.379(8) yes
C15 C21 1.397(10) yes
C16 C20 1.400(9) yes
C16 C24 1.514(9) yes
C16 C25 1.382(9) yes
C18 C19 1.374(10) yes
C19 C22 1.392(11) yes
C20 C26 1.414(11) yes
C21 C22 1.421(11) yes
C25 C28 1.374(11) yes
C26 C27 1.433(13) yes
C27 C28 1.389(12) yes
C8 H8 0.980 no
C13 H13 0.980 no

loop_
_geom_contact_atom_site_label_1
_geom_contact_atom_site_label_2
_geom_contact_distance
_geom_contact_publ_flag
_geom_contact_site_symmetry_2
S1 C11 3.279(6) no .
S1 C18 3.238(7) no .
S1 C20 3.438(7) no .
S1 C25 3.529(8) no .
O3 C8 2.776(6) no .
O3 C10 3.272(7) no .
O3 C15 3.157(7) no .
O3 C17 2.792(7) no .
C4 C13 2.937(7) no .
C4 C14 2.790(8) no .
C5 C11 2.848(7) no .
C5 C12 2.800(7) no .
C6 C7 2.939(8) no .
C7 C10 3.189(7) no .
C7 C15 3.535(8) no .
C9 C17 2.811(8) no .
C9 C23 2.830(8) no .
C10 C11 3.160(8) no .
C10 C22 2.807(10) no .
C10 C24 3.226(9) no .
C11 C18 3.292(8) no .
C13 C15 3.477(8) no .
C13 C18 3.343(8) no .
C15 C19 2.788(9) no .
C16 C27 2.795(11) no .
C18 C21 2.777(10) no .
C20 C28 2.790(12) no .
C25 C26 2.806(11) no .
O2 O3 3.411(6) no 3_546
O2 C6 3.445(7) no 3_456
O3 O2 3.411(6) no 3_556
O3 C4 3.538(7) no 1_655
O3 C6 3.460(7) no 1_655
O3 C12 3.539(7) no 3_556
O3 C23 3.326(8) no 3_556
C4 O3 3.538(7) no 1_455
C5 C23 3.534(9) no 3_456
C6 O2 3.445(7) no 3_446
C6 O3 3.460(7) no 1_455
C12 O3 3.539(7) no 3_546
C23 O3 3.326(8) no 3_546
C23 C5 3.534(9) no 3_446
S1 H13 2.6478 no .
O3 H8 2.4450 no .
O3 H13 2.8069 no .
C4 H13 3.1635 no .
C5 H13 2.9235 no .
C6 H13 2.6384 no .
C7 H8 2.6126 no .
C10 H13 3.3672 no .
C11 H8 3.4071 no .
C15 H8 2.4864 no .
C18 H8 3.2887 no .
C24 H8 2.8833 no .
H8 H13 2.3195 no .
C11 H8 3.1101 no 1_455
C14 H13 3.5515 no 3_556
H8 C11 3.1101 no 1_655
H13 C14 3.5515 no 3_546

loop_
_geom_torsion_atom_site_label_1
_geom_torsion_atom_site_label_2
_geom_torsion_atom_site_label_3
_geom_torsion_atom_site_label_4
_geom_torsion
_geom_torsion_publ_flag
C8 S1 C24 C16 164.4(4) no
C24 S1 C8 C10 59.3(4) no
C24 S1 C8 C13 -171.9(4) no
C23 O2 C12 C9 6.4(7) no
C23 O2 C12 C14 -174.7(4) no
C5 C4 C6 C11 -28.7(7) no
C6 C4 C5 C7 0.4(8) no
C6 C4 C5 C17 -178.8(4) no
C5 C4 C9 C12 -0.9(7) no
C9 C4 C5 C7 179.3(4) no
C9 C4 C5 C17 0.1(8) no
C6 C4 C9 C12 178.0(4) no
C9 C4 C6 C11 152.4(5) no
C4 C5 C7 O3 -178.1(5) no
C4 C5 C7 C13 -1.0(7) no
C4 C5 C17 C14 -1.5(8) no
C7 C5 C17 C14 179.3(5) no
C17 C5 C7 O3 1.1(8) no
C17 C5 C7 C13 178.2(4) no
C4 C6 C11 C13 56.9(6) no
O3 C7 C13 C8 -22.5(7) no
O3 C7 C13 C11 -153.4(5) no
C5 C7 C13 C8 160.3(4) no
C5 C7 C13 C11 29.4(6) no
S1 C8 C10 C15 -134.9(4) no
S1 C8 C10 C18 44.8(6) no
S1 C8 C13 C7 161.9(3) no
S1 C8 C13 C11 -70.4(5) no
C10 C8 C13 C7 -69.9(5) no
C10 C8 C13 C11 57.8(6) no
C13 C8 C10 C15 101.3(5) no
C13 C8 C10 C18 -79.0(6) no
C4 C9 C12 O2 -178.1(5) no
C4 C9 C12 C14 3.0(8) no
C8 C10 C15 C21 179.5(4) no
C8 C10 C18 C19 179.9(4) no
C15 C10 C18 C19 -0.4(8) no
C18 C10 C15 C21 -0.2(8) no
C6 C11 C13 C7 -57.1(6) no
C6 C11 C13 C8 174.1(4) no
O2 C12 C14 C17 176.5(5) no
C9 C12 C14 C17 -4.5(9) no
C12 C14 C17 C5 3.7(9) no
C10 C15 C21 C22 0.5(9) no
C20 C16 C24 S1 87.1(6) no
C24 C16 C20 C26 179.7(5) no
C20 C16 C25 C28 -1.7(10) no
C25 C16 C20 C26 1.0(9) no
C24 C16 C25 C28 179.6(5) no
C25 C16 C24 S1 -94.2(7) no
C10 C18 C19 C22 0.8(9) no
C18 C19 C22 C21 -0.5(10) no
C16 C20 C26 C27 -0.4(11) no
C15 C21 C22 C19 -0.2(10) no
C16 C25 C28 C27 1.9(11) no
C20 C26 C27 C28 0.6(12) no
C26 C27 C28 C25 -1.3(13) no
